data_7702392
loop_
_publ_author_name
'Krautscheid, Harald'
'Vielsack, Frieder'

_publ_section_title
;
 Discrete and polymeric iodoplumbates with Pb3I10 building blocks:
 [Pb3I10]4&#x2212;, [Pb7I22]8&#x2212;, [Pb10I28]8&#x2212;, 1\\infty
 [Pb3I10]4&#x2212; and 2\\infty [Pb7I18]4&#x2212;
;
_journal_issue 16
_journal_name_full 'Journal of the Chemical Society, Dalton Transactions'
_journal_page_first 2731
_journal_paper_doi 10.1039/a902640a
_journal_year 1999
_chemical_formula_moiety '[Bu3N-(CH2)4-NBu3]4[Pb10I28]'
_chemical_formula_sum 'C112 H248 I28 N8 Pb10'
_chemical_formula_weight 7332.28
_space_group_IT_number 112
_space_group_name_Hall 'P -4 2c'
_space_group_name_H-M_alt 'P -4 2 c'
_symmetry_cell_setting tetragonal
_symmetry_space_group_name_H-M 'P -4 2 c'
_atom_sites_solution_hydrogens geom
_atom_sites_solution_primary direct
_atom_sites_solution_secondary difmap
_audit_creation_method SHELXL
_cell_angle_alpha 90.00
_cell_angle_beta 90.00
_cell_angle_gamma 90.00
_cell_formula_units_Z 2
_cell_length_a 22.9116(9)
_cell_length_b 22.9116(9)
_cell_length_c 18.5203(7)
_cell_measurement_reflns_used 5000
_cell_measurement_temperature 190(2)
_cell_measurement_theta_max 25
_cell_measurement_theta_min 2
_cell_volume 9722.1(7)
_computing_cell_refinement 'STOE IPDS software'
_computing_data_collection 'STOE IPDS software'
_computing_data_reduction 'STOE IPDS software, X-RED'
_computing_molecular_graphics 'SCHAKAL92 (Keller, 1992)'
_computing_structure_refinement 'SHELXL-93 (Sheldrick, 1993)'
_computing_structure_solution 'SHELXS-86 (Sheldrick, 1990)'
_diffrn_ambient_temperature 190(2)
_diffrn_measurement_device 'STOE IPDS'
_diffrn_radiation_monochromator graphite
_diffrn_radiation_source 'fine-focus sealed tube'
_diffrn_radiation_type MoKa
_diffrn_radiation_wavelength 0.71069
_diffrn_reflns_av_R_equivalents 0.0379
_diffrn_reflns_av_sigmaI/netI 0.0250
_diffrn_reflns_limit_h_max 28
_diffrn_reflns_limit_h_min -28
_diffrn_reflns_limit_k_max 28
_diffrn_reflns_limit_k_min -17
_diffrn_reflns_limit_l_max 22
_diffrn_reflns_limit_l_min -19
_diffrn_reflns_number 39676
_diffrn_reflns_theta_max 25.00
_diffrn_reflns_theta_min 2.09
_exptl_absorpt_coefficient_mu 13.105
_exptl_absorpt_correction_T_max 0.2737
_exptl_absorpt_correction_T_min 0.1723
_exptl_absorpt_correction_type numerical
_exptl_crystal_colour orange
_exptl_crystal_density_diffrn 2.505
_exptl_crystal_description 'flat octahedron'
_exptl_crystal_F_000 6560
_exptl_crystal_size_max 0.19
_exptl_crystal_size_mid 0.19
_exptl_crystal_size_min 0.13
_refine_diff_density_max 0.810
_refine_diff_density_min -0.697
_refine_diff_density_rms 0.110
_refine_ls_abs_structure_details 'Flack H D (1983), Acta Cryst. A39, 876-881'
_refine_ls_abs_structure_Flack -0.005(4)
_refine_ls_extinction_method none
_refine_ls_goodness_of_fit_all 1.033
_refine_ls_goodness_of_fit_obs 1.042
_refine_ls_hydrogen_treatment 'idelized positions'
_refine_ls_matrix_type full
_refine_ls_number_parameters 357
_refine_ls_number_reflns 8532
_refine_ls_number_restraints 0
_refine_ls_restrained_S_all 1.034
_refine_ls_restrained_S_obs 1.042
_refine_ls_R_factor_all 0.0325
_refine_ls_R_factor_obs 0.0278
_refine_ls_shift/esd_max -0.004
_refine_ls_shift/esd_mean 0.000
_refine_ls_structure_factor_coef Fsqd
_refine_ls_weighting_details 'w=1/[s^2^(Fo^2^)+( 0.0302P)^2^+22.3512P] where P=(Fo^2^+2Fc^2^)/3'
_refine_ls_weighting_scheme calc
_refine_ls_wR_factor_all 0.0630
_refine_ls_wR_factor_obs 0.0605
_reflns_number_observed 7772
_reflns_number_total 8541
_reflns_observed_criterion >2sigma(I)
_cod_data_source_file 902640a.txt
_cod_data_source_block fv314y
_cod_depositor_comments
;
The following automatic conversions were performed:

data item '_refine_ls_weighting_scheme' value 'calc
w=1/[s^2^(Fo^2^)+( 0.0302P)^2^+22.3512P] where P=(Fo^2^+2Fc^2^)/3'
was changed to 'calc'. A new data item '_refine_ls_weighting_details'
was created with the value set to 'w=1/[s^2^(Fo^2^)+(
0.0302P)^2^+22.3512P] where P=(Fo^2^+2Fc^2^)/3'.

Automatic conversion script
Id: cif_fix_values 6909 2019-04-08 15:41:33Z antanas 
;
_cod_original_sg_symbol_H-M 'P-42c, No. 112'
_cod_database_code 7702392

loop_
_symmetry_equiv_pos_as_xyz
'x, y, z'
'-x, -y, z'
'-x, y, -z+1/2'
'x, -y, -z+1/2'
'-y, x, -z'
'y, -x, -z'
'y, x, z+1/2'
'-y, -x, z+1/2'

loop_
_atom_site_aniso_label
_atom_site_aniso_U_11
_atom_site_aniso_U_22
_atom_site_aniso_U_33
_atom_site_aniso_U_23
_atom_site_aniso_U_13
_atom_site_aniso_U_12
Pb1 0.0402(3) 0.0473(3) 0.1210(6) 0.0159(3) 0.000 0.000
Pb2 0.0521(2) 0.0446(2) 0.0397(2) 0.00462(14) -0.00496(14) 0.00039(14)
Pb3 0.0547(2) 0.0459(2) 0.0497(2) 0.0009(2) -0.0067(2) 0.00771(15)
I1 0.0547(3) 0.0605(4) 0.0440(3) -0.0018(3) -0.0013(3) -0.0111(3)
I2 0.0814(5) 0.0565(4) 0.0827(6) -0.0193(4) 0.0273(4) -0.0045(3)
I3 0.0420(4) 0.0511(5) 0.0869(7) 0.0068(5) 0.000 0.000
I4 0.0689(4) 0.0474(3) 0.0603(4) 0.0057(3) -0.0166(3) 0.0084(3)
I5 0.0977(7) 0.0425(4) 0.0661(6) 0.000 -0.0222(6) 0.000
I6 0.0827(5) 0.0910(5) 0.0521(4) 0.0260(4) 0.0080(4) -0.0003(4)
I7 0.0858(5) 0.0523(4) 0.0638(4) -0.0092(3) -0.0215(4) 0.0084(3)
I8 0.0655(4) 0.1203(7) 0.0677(5) -0.0299(5) -0.0093(4) 0.0288(4)
N1 0.052(5) 0.082(6) 0.055(5) -0.018(4) 0.003(4) -0.004(4)
N2 0.053(4) 0.098(6) 0.042(5) 0.002(4) -0.003(4) -0.022(4)
C1 0.049(5) 0.066(6) 0.068(7) -0.019(5) -0.009(5) -0.010(4)
C2 0.041(5) 0.073(6) 0.059(6) -0.011(5) -0.006(4) -0.011(4)
C3 0.039(5) 0.092(7) 0.055(6) 0.008(5) 0.001(4) -0.014(5)
C4 0.045(5) 0.088(7) 0.044(5) 0.006(5) -0.011(4) -0.016(5)
C5 0.041(5) 0.098(9) 0.086(9) -0.014(7) 0.008(5) -0.018(5)
C6 0.070(7) 0.091(9) 0.089(10) -0.009(7) 0.001(6) -0.007(7)
C7 0.108(12) 0.083(10) 0.139(15) 0.006(10) 0.032(10) -0.009(8)
C8 0.148(17) 0.117(14) 0.161(20) 0.000(14) 0.014(15) -0.007(12)
C9 0.055(6) 0.104(10) 0.085(9) -0.039(7) -0.011(6) 0.006(6)
C10 0.117(12) 0.098(11) 0.108(12) -0.022(9) -0.054(10) 0.003(9)
C11 0.142(15) 0.134(15) 0.147(18) -0.030(13) -0.057(14) 0.036(13)
C13 0.093(9) 0.082(8) 0.055(7) -0.028(6) 0.003(6) 0.003(6)
C14 0.072(9) 0.231(22) 0.107(13) -0.072(14) 0.002(8) 0.028(11)
C15 0.116(13) 0.220(23) 0.082(11) -0.044(14) -0.006(10) 0.064(14)
C16 0.148(16) 0.151(17) 0.161(19) 0.083(15) -0.029(14) 0.048(14)
C17 0.054(6) 0.118(10) 0.068(8) -0.015(7) 0.000(6) -0.042(7)
C18 0.091(9) 0.111(10) 0.072(9) -0.009(8) 0.007(7) -0.043(8)
C19 0.116(12) 0.129(14) 0.131(15) -0.052(12) 0.031(11) -0.059(11)
C20 0.236(27) 0.086(12) 0.182(23) -0.017(13) 0.035(19) -0.054(15)
C21 0.061(6) 0.102(8) 0.040(6) 0.006(5) 0.002(4) -0.001(6)
C22 0.054(6) 0.148(12) 0.052(7) 0.008(7) 0.002(5) -0.007(7)
C23 0.072(8) 0.154(15) 0.077(10) 0.013(10) 0.006(7) -0.006(9)
C24 0.080(9) 0.196(19) 0.082(11) -0.016(12) 0.025(8) -0.005(11)
C25 0.050(6) 0.127(11) 0.056(7) 0.014(7) 0.001(5) -0.007(6)
C26 0.059(7) 0.134(12) 0.072(8) 0.043(8) -0.012(6) -0.004(7)
C27 0.059(7) 0.158(15) 0.106(12) 0.051(11) -0.012(7) 0.011(8)
C28 0.187(23) 0.201(25) 0.165(24) -0.045(21) 0.033(19) 0.067(20)

loop_
_atom_site_label
_atom_site_type_symbol
_atom_site_fract_x
_atom_site_fract_y
_atom_site_fract_z
_atom_site_U_iso_or_equiv
_atom_site_thermal_displace_type
_atom_site_occupancy
_atom_site_calc_flag
_atom_site_refinement_flags
_atom_site_disorder_group
Pb1 Pb 0.08171(2) 0.5000 0.7500 0.0695(2) Uani 1 d S .
Pb2 Pb 0.029009(14) 0.309805(14) 0.85785(2) 0.04544(8) Uani 1 d . .
Pb3 Pb 0.20199(2) 0.368256(15) 0.84116(2) 0.05009(9) Uani 1 d . .
I1 I 0.09360(3) 0.36733(3) 0.69750(3) 0.05311(15) Uani 1 d . .
I2 I 0.07809(4) 0.44068(3) 0.90826(5) 0.0735(2) Uani 1 d . .
I3 I 0.21097(4) 0.5000 0.7500 0.0600(2) Uani 1 d S .
I4 I 0.15124(3) 0.24855(3) 0.88878(4) 0.0588(2) Uani 1 d . .
I5 I 0.0000 0.20708(4) 0.7500 0.0688(3) Uani 1 d S .
I6 I -0.02837(4) 0.26184(4) 0.98881(4) 0.0753(2) Uani 1 d . .
I7 I 0.26320(3) 0.39293(3) 0.97856(4) 0.0673(2) Uani 1 d . .
I8 I 0.30324(3) 0.31255(4) 0.76572(4) 0.0845(2) Uani 1 d . .
N1 N 0.6018(4) 0.2333(4) 0.5098(5) 0.063(2) Uani 1 d . .
N2 N 0.8470(3) 0.2124(4) 0.3562(5) 0.064(2) Uani 1 d . .
C1 C 0.6675(4) 0.2337(5) 0.5053(6) 0.061(3) Uani 1 d . .
H1A H 0.6810(4) 0.2747(5) 0.5074(6) 0.073 Uiso 1 calc R .
H1B H 0.6831(4) 0.2135(5) 0.5485(6) 0.073 Uiso 1 calc R .
C2 C 0.6932(4) 0.2057(5) 0.4395(5) 0.057(2) Uani 1 d . .
H2A H 0.6771(4) 0.2242(5) 0.3955(5) 0.069 Uiso 1 calc R .
H2B H 0.6830(4) 0.1637(5) 0.4385(5) 0.069 Uiso 1 calc R .
C3 C 0.7589(4) 0.2128(5) 0.4409(6) 0.062(3) Uani 1 d . .
H3A H 0.7763(4) 0.1850(5) 0.4757(6) 0.075 Uiso 1 calc R .
H3B H 0.7692(4) 0.2529(5) 0.4560(6) 0.075 Uiso 1 calc R .
C4 C 0.7825(4) 0.2009(5) 0.3651(5) 0.059(3) Uani 1 d . .
H4A H 0.7747(4) 0.1596(5) 0.3526(5) 0.071 Uiso 1 calc R .
H4B H 0.7609(4) 0.2255(5) 0.3302(5) 0.071 Uiso 1 calc R .
C5 C 0.5765(4) 0.1717(5) 0.5111(7) 0.075(3) Uani 1 d . .
H5A H 0.5335(4) 0.1745(5) 0.5137(7) 0.090 Uiso 1 calc R .
H5B H 0.5865(4) 0.1520(5) 0.4651(7) 0.090 Uiso 1 calc R .
C6 C 0.5976(6) 0.1341(6) 0.5729(8) 0.083(4) Uani 1 d . .
H6A H 0.6404(6) 0.1287(6) 0.5695(8) 0.100 Uiso 1 calc R .
H6B H 0.5888(6) 0.1535(6) 0.6194(8) 0.100 Uiso 1 calc R .
C7 C 0.5681(7) 0.0763(7) 0.5701(10) 0.110(5) Uani 1 d . .
H7A H 0.5773(7) 0.0574(7) 0.5234(10) 0.132 Uiso 1 calc R .
H7B H 0.5253(7) 0.0824(7) 0.5720(10) 0.132 Uiso 1 calc R .
C8 C 0.5858(9) 0.0358(8) 0.6309(13) 0.142(7) Uani 1 d . .
H8A H 0.5649(9) -0.0014(8) 0.6261(13) 0.213 Uiso 1 calc R .
H8B H 0.5760(9) 0.0538(8) 0.6773(13) 0.213 Uiso 1 calc R .
H8C H 0.6280(9) 0.0287(8) 0.6286(13) 0.213 Uiso 1 calc R .
C9 C 0.5742(5) 0.2627(6) 0.4452(7) 0.081(4) Uani 1 d . .
H9A H 0.5314(5) 0.2627(6) 0.4525(7) 0.098 Uiso 1 calc R .
H9B H 0.5823(5) 0.2384(6) 0.4022(7) 0.098 Uiso 1 calc R .
C10 C 0.5927(7) 0.3247(6) 0.4281(9) 0.108(5) Uani 1 d . .
H10A H 0.5891(7) 0.3490(6) 0.4721(9) 0.129 Uiso 1 calc R .
H10B H 0.6341(7) 0.3249(6) 0.4130(9) 0.129 Uiso 1 calc R .
C11 C 0.5561(9) 0.3497(8) 0.3699(11) 0.141(7) Uani 1 d . .
H11A H 0.5656(9) 0.3291(8) 0.3244(11) 0.169 Uiso 1 calc R 1
H11B H 0.5148(9) 0.3412(8) 0.3813(11) 0.169 Uiso 1 calc R 1
C12A C 0.5615(12) 0.4080(12) 0.3583(17) 0.111(8) Uiso 0.60 d P 1
H12A H 0.5357(12) 0.4197(12) 0.3187(17) 0.167 Uiso 0.60 calc PR 1
H12B H 0.6020(12) 0.4171(12) 0.3456(17) 0.167 Uiso 0.60 calc PR 1
H12C H 0.5507(12) 0.4293(12) 0.4022(17) 0.167 Uiso 0.60 calc PR 1
C12B C 0.5139(19) 0.3822(19) 0.3772(25) 0.117(13) Uiso 0.40 d P 2
H12D H 0.4982(19) 0.3922(19) 0.3296(25) 0.175 Uiso 0.40 calc PR 2
H12E H 0.5261(19) 0.4179(19) 0.4022(25) 0.175 Uiso 0.40 calc PR 2
H12F H 0.4838(19) 0.3624(19) 0.4057(25) 0.175 Uiso 0.40 calc PR 2
C13 C 0.5892(6) 0.2695(6) 0.5778(6) 0.077(3) Uani 1 d . .
H13A H 0.6072(6) 0.2493(6) 0.6195(6) 0.092 Uiso 1 calc R .
H13B H 0.6091(6) 0.3076(6) 0.5726(6) 0.092 Uiso 1 calc R .
C14 C 0.5292(6) 0.2804(10) 0.5948(10) 0.137(8) Uani 1 d . .
H14A H 0.5095(6) 0.2429(10) 0.6053(10) 0.164 Uiso 1 calc R .
H14B H 0.5097(6) 0.2981(10) 0.5524(10) 0.164 Uiso 1 calc R .
C15 C 0.5227(8) 0.3217(11) 0.6607(9) 0.139(8) Uani 1 d . .
H15A H 0.4807(8) 0.3256(11) 0.6722(9) 0.167 Uiso 1 calc R .
H15B H 0.5419(8) 0.3033(11) 0.7029(9) 0.167 Uiso 1 calc R .
C16 C 0.9169(8) 0.0075(9) 0.4055(11) 0.153(8) Uani 1 d . .
H16A H 0.9405(8) -0.0153(9) 0.4395(11) 0.230 Uiso 1 calc R .
H16B H 0.9341(8) 0.0048(9) 0.3571(11) 0.230 Uiso 1 calc R .
H16C H 0.8770(8) -0.0079(9) 0.4045(11) 0.230 Uiso 1 calc R .
C17 C 0.8644(5) 0.2744(6) 0.3801(7) 0.080(4) Uani 1 d . .
H17A H 0.8559(5) 0.2781(6) 0.4323(7) 0.096 Uiso 1 calc R .
H17B H 0.9072(5) 0.2783(6) 0.3742(7) 0.096 Uiso 1 calc R .
C18 C 0.8362(6) 0.3243(6) 0.3421(7) 0.091(4) Uani 1 d . .
H18A H 0.7943(6) 0.3250(6) 0.3548(7) 0.110 Uiso 1 calc R .
H18B H 0.8392(6) 0.3179(6) 0.2893(7) 0.110 Uiso 1 calc R .
C19 C 0.8626(8) 0.3826(8) 0.3601(11) 0.125(7) Uani 1 d . .
H19A H 0.8577(8) 0.3902(8) 0.4124(11) 0.150 Uiso 1 calc R .
H19B H 0.9050(8) 0.3814(8) 0.3496(11) 0.150 Uiso 1 calc R .
C20 C 0.8363(11) 0.4296(8) 0.3197(14) 0.168(10) Uani 1 d . .
H20A H 0.8548(11) 0.4666(8) 0.3331(14) 0.252 Uiso 1 calc R .
H20B H 0.7945(11) 0.4315(8) 0.3308(14) 0.252 Uiso 1 calc R .
H20C H 0.8416(11) 0.4227(8) 0.2679(14) 0.252 Uiso 1 calc R .
C21 C 0.8588(4) 0.2039(6) 0.2746(5) 0.068(3) Uani 1 d . .
H21A H 0.8490(4) 0.1632(6) 0.2615(5) 0.081 Uiso 1 calc R .
H21B H 0.8323(4) 0.2299(6) 0.2472(5) 0.081 Uiso 1 calc R .
C22 C 0.9206(5) 0.2162(7) 0.2513(7) 0.085(4) Uani 1 d . .
H22A H 0.9305(5) 0.2576(7) 0.2604(7) 0.102 Uiso 1 calc R .
H22B H 0.9481(5) 0.1914(7) 0.2790(7) 0.102 Uiso 1 calc R .
C23 C 0.9253(6) 0.2030(8) 0.1731(8) 0.101(5) Uani 1 d . .
H23A H 0.8911(6) 0.2201(8) 0.1482(8) 0.121 Uiso 1 calc R .
H23B H 0.9606(6) 0.2226(8) 0.1539(8) 0.121 Uiso 1 calc R .
C24 C 0.9285(6) 0.1411(9) 0.1550(9) 0.119(6) Uani 1 d . .
H24A H 0.9314(6) 0.1367(9) 0.1025(9) 0.179 Uiso 1 calc R .
H24B H 0.8934(6) 0.1213(9) 0.1724(9) 0.179 Uiso 1 calc R .
H24C H 0.9630(6) 0.1239(9) 0.1779(9) 0.179 Uiso 1 calc R .
C25 C 0.8825(5) 0.1699(6) 0.4020(7) 0.078(4) Uani 1 d . .
H25A H 0.9238(5) 0.1828(6) 0.4013(7) 0.093 Uiso 1 calc R .
H25B H 0.8687(5) 0.1728(6) 0.4525(7) 0.093 Uiso 1 calc R .
C26 C 0.8806(5) 0.1082(7) 0.3802(7) 0.088(4) Uani 1 d . .
H26A H 0.8956(5) 0.1044(7) 0.3303(7) 0.106 Uiso 1 calc R .
H26B H 0.8395(5) 0.0946(7) 0.3805(7) 0.106 Uiso 1 calc R .
C27 C 0.9158(6) 0.0707(8) 0.4293(9) 0.107(5) Uani 1 d . .
H27A H 0.8993(6) 0.0731(8) 0.4786(9) 0.129 Uiso 1 calc R .
H27B H 0.9562(6) 0.0858(8) 0.4311(9) 0.129 Uiso 1 calc R .
C28 C 0.5485(11) 0.3834(12) 0.6505(15) 0.185(11) Uani 1 d . .
H28A H 0.5423(11) 0.4064(12) 0.6945(15) 0.277 Uiso 1 calc R .
H28B H 0.5291(11) 0.4027(12) 0.6097(15) 0.277 Uiso 1 calc R .
H28C H 0.5904(11) 0.3804(12) 0.6407(15) 0.277 Uiso 1 calc R .

loop_
_atom_type_symbol
_atom_type_description
_atom_type_scat_dispersion_real
_atom_type_scat_dispersion_imag
_atom_type_scat_source
C C 0.0033 0.0016 'International Tables Vol C Tables 4.2.6.8 and 6.1.1.4'
H H 0.0000 0.0000 'International Tables Vol C Tables 4.2.6.8 and 6.1.1.4'
N N 0.0061 0.0033 'International Tables Vol C Tables 4.2.6.8 and 6.1.1.4'
I I -0.4742 1.8119 'International Tables Vol C Tables 4.2.6.8 and 6.1.1.4'
Pb Pb -3.3944 10.1111 'International Tables Vol C Tables 4.2.6.8 and 6.1.1.4'

loop_
_geom_angle_atom_site_label_1
_geom_angle_atom_site_label_2
_geom_angle_atom_site_label_3
_geom_angle
_geom_angle_site_symmetry_1
_geom_angle_site_symmetry_3
I3 Pb1 I1 85.122(14) . 4_566
I3 Pb1 I1 85.119(14) . .
I1 Pb1 I1 170.24(3) 4_566 .
I3 Pb1 I2 91.47(2) . 4_566
I1 Pb1 I2 83.01(2) 4_566 4_566
I1 Pb1 I2 97.23(2) . 4_566
I3 Pb1 I2 91.47(2) . .
I1 Pb1 I2 97.24(2) 4_566 .
I1 Pb1 I2 83.01(2) . .
I2 Pb1 I2 177.07(3) 4_566 .
I3 Pb1 Pb1 180.0 . 2_565
I1 Pb1 Pb1 94.879(14) 4_566 2_565
I1 Pb1 Pb1 94.880(14) . 2_565
I2 Pb1 Pb1 88.54(2) 4_566 2_565
I2 Pb1 Pb1 88.53(2) . 2_565
I6 Pb2 I5 98.49(2) . .
I6 Pb2 I4 94.55(2) . .
I5 Pb2 I4 88.30(2) . .
I6 Pb2 I1 91.43(2) . 3_556
I5 Pb2 I1 85.48(2) . 3_556
I4 Pb2 I1 171.95(2) . 3_556
I6 Pb2 I2 104.68(2) . .
I5 Pb2 I2 156.63(2) . .
I4 Pb2 I2 92.83(2) . .
I1 Pb2 I2 90.86(2) 3_556 .
I6 Pb2 I1 178.17(2) . .
I5 Pb2 I1 80.575(15) . .
I4 Pb2 I1 87.01(2) . .
I1 Pb2 I1 86.93(2) 3_556 .
I2 Pb2 I1 76.18(2) . .
I7 Pb3 I8 96.63(2) . .
I7 Pb3 I4 95.85(2) . .
I8 Pb3 I4 92.64(3) . .
I7 Pb3 I3 102.97(2) . .
I8 Pb3 I3 95.62(2) . .
I4 Pb3 I3 158.39(2) . .
I7 Pb3 I2 89.34(2) . .
I8 Pb3 I2 172.75(3) . .
I4 Pb3 I2 90.81(2) . .
I3 Pb3 I2 78.99(2) . .
I7 Pb3 I1 162.33(2) . .
I8 Pb3 I1 100.66(2) . .
I4 Pb3 I1 86.97(2) . .
I3 Pb3 I1 71.90(2) . .
I2 Pb3 I1 73.15(2) . .
Pb1 I1 Pb2 113.88(2) . 3_556
Pb1 I1 Pb2 93.59(2) . .
Pb2 I1 Pb2 75.86(2) 3_556 .
Pb1 I1 Pb3 80.25(2) . .
Pb2 I1 Pb3 144.90(2) 3_556 .
Pb2 I1 Pb3 71.148(14) . .
Pb1 I2 Pb2 97.64(2) . .
Pb1 I2 Pb3 81.79(2) . .
Pb2 I2 Pb3 75.46(2) . .
Pb1 I3 Pb3 86.595(15) . 4_566
Pb1 I3 Pb3 86.594(15) . .
Pb3 I3 Pb3 173.19(3) 4_566 .
Pb3 I4 Pb2 83.63(2) . .
Pb2 I5 Pb2 83.62(2) 3_556 .
C1 N1 C9 111.9(9) . .
C1 N1 C5 112.7(8) . .
C9 N1 C5 105.4(9) . .
C1 N1 C13 103.3(8) . .
C9 N1 C13 109.2(9) . .
C5 N1 C13 114.5(9) . .
C4 N2 C25 110.5(8) . .
C4 N2 C17 112.6(9) . .
C25 N2 C17 106.9(9) . .
C4 N2 C21 104.8(7) . .
C25 N2 C21 111.7(9) . .
C17 N2 C21 110.5(8) . .
C2 C1 N1 115.8(8) . .
C1 C2 C3 109.4(8) . .
C2 C3 C4 108.5(8) . .
N2 C4 C3 114.5(8) . .
C6 C5 N1 114.6(10) . .
C7 C6 C5 109.5(12) . .
C6 C7 C8 113.4(16) . .
N1 C9 C10 117.7(9) . .
C11 C10 C9 110.8(13) . .
C12B C11 C10 126.9(30) . .
C12A C11 C10 116.4(19) . .
C14 C13 N1 117.1(11) . .
C13 C14 C15 111.8(13) . .
C28 C15 C14 115.2(19) . .
C18 C17 N2 117.3(9) . .
C17 C18 C19 113.7(13) . .
C20 C19 C18 112.4(16) . .
C22 C21 N2 114.9(9) . .
C23 C22 C21 108.0(10) . .
C24 C23 C22 115.1(14) . .
C26 C25 N2 116.4(10) . .
C25 C26 C27 111.8(13) . .
C26 C27 C16 112.6(14) . .

loop_
_geom_bond_atom_site_label_1
_geom_bond_atom_site_label_2
_geom_bond_distance
_geom_bond_site_symmetry_2
Pb1 I3 2.9617(10) .
Pb1 I1 3.2028(7) 4_566
Pb1 I1 3.2029(7) .
Pb1 I2 3.2318(9) 4_566
Pb1 I2 3.2318(9) .
Pb1 Pb1 3.7441(10) 2_565
Pb2 I6 2.9696(8) .
Pb2 I5 3.1577(7) .
Pb2 I4 3.1845(7) .
Pb2 I1 3.2680(7) 3_556
Pb2 I2 3.3358(8) .
Pb2 I1 3.5703(7) .
Pb3 I7 2.9601(8) .
Pb3 I8 2.9938(8) .
Pb3 I4 3.1067(8) .
Pb3 I3 3.4647(4) .
Pb3 I2 3.5150(8) .
Pb3 I1 3.6396(7) .
I1 Pb2 3.2680(7) 3_556
I3 Pb3 3.4645(4) 4_566
I5 Pb2 3.1576(7) 3_556
N1 C1 1.506(12) .
N1 C9 1.51(2) .
N1 C5 1.527(14) .
N1 C13 1.536(13) .
N2 C4 1.510(11) .
N2 C25 1.525(14) .
N2 C17 1.540(14) .
N2 C21 1.548(13) .
C1 C2 1.498(14) .
C2 C3 1.514(12) .
C3 C4 1.529(14) .
C5 C6 1.51(2) .
C6 C7 1.49(2) .
C7 C8 1.52(2) .
C9 C10 1.51(2) .
C10 C11 1.48(2) .
C11 C12B 1.23(4) .
C11 C12A 1.36(3) .
C13 C14 1.43(2) .
C14 C15 1.55(2) .
C15 C28 1.54(3) .
C16 C27 1.51(3) .
C17 C18 1.49(2) .
C18 C19 1.50(2) .
C19 C20 1.44(3) .
C21 C22 1.507(14) .
C22 C23 1.48(2) .
C23 C24 1.46(2) .
C25 C26 1.47(2) .
C26 C27 1.49(2) .
